data_4029175
loop_
_publ_author_name
'Lima, Heather M.'
'Sivappa, Rasapalli'
'Yousufuddin, Muhammed'
'Lovely, Carl J.'

_publ_section_title
;
 Total synthesis of 7'-desmethylkealiiquinone, 4'-desmethoxykealiiquinone,
 and 2-deoxykealiiquinone.
;
_journal_issue 6
_journal_name_full 'The Journal of organic chemistry'
_journal_page_first 2481
_journal_page_last 2490
_journal_paper_doi 10.1021/jo4027337
_journal_volume 79
_journal_year 2014
_chemical_formula_moiety 'C17 H15 N2 O3, Cl, H2 O'
_chemical_formula_sum 'C17 H17 Cl N2 O4'
_chemical_formula_weight 348.77
_chemical_name_systematic
; 
 ? 
;
_space_group_crystal_system monoclinic
_space_group_IT_number 14
_space_group_name_Hall '-P 2yn'
_space_group_name_H-M_alt 'P 1 21/n 1'
_symmetry_space_group_name_Hall '-P 2yn'
_symmetry_space_group_name_H-M 'P 1 21/n 1'
_atom_sites_solution_hydrogens mixed
_audit_creation_method SHELXL-2013
_cell_angle_alpha 90
_cell_angle_beta 112.144(6)
_cell_angle_gamma 90
_cell_formula_units_Z 4
_cell_length_a 12.898(7)
_cell_length_b 8.464(4)
_cell_length_c 15.905(8)
_cell_measurement_reflns_used 3597
_cell_measurement_temperature 296(2)
_cell_measurement_theta_max 25.88
_cell_measurement_theta_min 2.57
_cell_volume 1608.3(14)
_computing_cell_refinement 'Bruker SMART'
_computing_data_collection 'Bruker SMART'
_computing_data_reduction 'Bruker SAINT'
_computing_molecular_graphics 'Bruker SHELXTL'
_computing_publication_material 'Bruker SHELXTL'
_computing_structure_refinement 'SHELXL-2013 (Sheldrick, 2013)'
_computing_structure_solution 'Bruker SHELXTL'
_diffrn_ambient_temperature 296(2)
_diffrn_measured_fraction_theta_full 1.000
_diffrn_measured_fraction_theta_max 0.992
_diffrn_measurement_device_type 'CCD area detector'
_diffrn_measurement_method 'phi and omega scans'
_diffrn_radiation_type MoK\a
_diffrn_radiation_wavelength 0.71073
_diffrn_reflns_av_R_equivalents 0.0749
_diffrn_reflns_av_unetI/netI 0.0534
_diffrn_reflns_Laue_measured_fraction_full 1.000
_diffrn_reflns_Laue_measured_fraction_max 0.992
_diffrn_reflns_limit_h_max 17
_diffrn_reflns_limit_h_min -17
_diffrn_reflns_limit_k_max 11
_diffrn_reflns_limit_k_min -11
_diffrn_reflns_limit_l_max 21
_diffrn_reflns_limit_l_min -21
_diffrn_reflns_number 15187
_diffrn_reflns_point_group_measured_fraction_full 1.000
_diffrn_reflns_point_group_measured_fraction_max 0.992
_diffrn_reflns_theta_full 25.000
_diffrn_reflns_theta_max 28.416
_diffrn_reflns_theta_min 1.744
_exptl_absorpt_coefficient_mu 0.262
_exptl_absorpt_correction_type none
_exptl_crystal_colour colorless
_exptl_crystal_density_diffrn 1.441
_exptl_crystal_description prism
_exptl_crystal_F_000 728
_exptl_crystal_size_max 0.25
_exptl_crystal_size_mid 0.15
_exptl_crystal_size_min 0.10
_refine_diff_density_max 0.494
_refine_diff_density_min -0.258
_refine_diff_density_rms 0.055
_refine_ls_extinction_method none
_refine_ls_goodness_of_fit_ref 1.021
_refine_ls_hydrogen_treatment mixed
_refine_ls_matrix_type full
_refine_ls_number_parameters 231
_refine_ls_number_reflns 4013
_refine_ls_number_restraints 1
_refine_ls_restrained_S_all 1.021
_refine_ls_R_factor_all 0.0850
_refine_ls_R_factor_gt 0.0552
_refine_ls_shift/su_max 0.002
_refine_ls_shift/su_mean 0.000
_refine_ls_structure_factor_coef Fsqd
_refine_ls_weighting_details 'w=1/[\s^2^(Fo^2^)+(0.0800P)^2^] where P=(Fo^2^+2Fc^2^)/3'
_refine_ls_weighting_scheme calc
_refine_ls_wR_factor_gt 0.1461
_refine_ls_wR_factor_ref 0.1594
_reflns_Friedel_coverage 0.000
_reflns_number_gt 2378
_reflns_number_total 4013
_reflns_threshold_expression 'I > 2\s(I)'
_cod_data_source_file jo4027337_si_002.cif
_cod_data_source_block heatherm
_cod_original_cell_volume 1608.2(14)
_cod_database_code 4029175
_shelx_space_group_comment
; 
The symmetry employed for this shelxl refinement is uniquely defined 
by the following loop, which should always be used as a source of 
symmetry information in preference to the above space-group names. 
They are only intended as comments. 
;
_shelxl_version_number 2013-3

loop_
_space_group_symop_operation_xyz
'x, y, z'
'-x+1/2, y+1/2, -z+1/2'
'-x, -y, -z'
'x-1/2, -y-1/2, z-1/2'

loop_
_atom_site_label
_atom_site_type_symbol
_atom_site_fract_x
_atom_site_fract_y
_atom_site_fract_z
_atom_site_U_iso_or_equiv
_atom_site_adp_type
_atom_site_occupancy
_atom_site_site_symmetry_order
_atom_site_calc_flag
_atom_site_refinement_flags_posn
_atom_site_refinement_flags_adp
Cl1 Cl 0.59034(6) 0.85110(8) 0.19819(5) 0.0801(3) Uani 1 1 d . .
O1 O 0.06044(11) -0.18280(17) -0.02969(9) 0.0546(4) Uani 1 1 d . .
O2 O 0.04720(11) -0.18899(17) 0.10545(9) 0.0532(4) Uani 1 1 d . .
O3 O 0.22460(13) 0.00166(19) 0.50558(10) 0.0628(4) Uani 1 1 d . .
N1 N 0.43794(14) 0.1924(2) 0.22607(13) 0.0470(4) Uani 1 1 d . .
H1N1 H 0.4388(17) 0.209(3) 0.2770(16) 0.055(7) Uiso 1 1 d . .
N2 N 0.47221(13) 0.21856(19) 0.10310(12) 0.0469(4) Uani 1 1 d . .
C1 C 0.50412(17) 0.2577(2) 0.18999(15) 0.0510(5) Uani 1 1 d . .
H1 H 0.5649 0.3222 0.2211 0.061 Uiso 1 1 calc R U
C2 C 0.37781(15) 0.1226(2) 0.08015(13) 0.0419(4) Uani 1 1 d . .
C3 C 0.31045(15) 0.0552(2) -0.00155(13) 0.0434(5) Uani 1 1 d . .
H3 H 0.3241 0.0662 -0.0546 0.052 Uiso 1 1 calc R U
C4 C 0.22119(16) -0.0297(2) 0.00273(12) 0.0428(5) Uani 1 1 d . .
C5 C 0.13262(17) -0.1173(3) -0.07211(13) 0.0509(5) Uani 1 1 d . .
H5A H 0.0912 -0.0463 -0.1212 0.061 Uiso 1 1 calc R U
H5B H 0.1654 -0.2005 -0.0960 0.061 Uiso 1 1 calc R U
C6 C 0.09770(16) -0.1442(2) 0.05918(13) 0.0442(5) Uani 1 1 d . .
C7 C 0.19923(15) -0.0463(2) 0.08180(12) 0.0397(4) Uani 1 1 d . .
C8 C 0.26663(15) 0.0197(2) 0.16526(12) 0.0389(4) Uani 1 1 d . .
C9 C 0.35629(15) 0.1053(2) 0.15987(12) 0.0400(4) Uani 1 1 d . .
C10 C 0.5254(2) 0.2715(3) 0.04130(17) 0.0642(6) Uani 1 1 d . .
H10A H 0.5930 0.3278 0.0750 0.096 Uiso 1 1 calc R U
H10B H 0.4751 0.3400 -0.0039 0.096 Uiso 1 1 calc R U
H10C H 0.5428 0.1816 0.0123 0.096 Uiso 1 1 calc R U
C11 C 0.25266(15) 0.0076(2) 0.25377(12) 0.0388(4) Uani 1 1 d . .
C12 C 0.16057(15) 0.0711(2) 0.26759(13) 0.0431(5) Uani 1 1 d . .
H12 H 0.1025 0.1154 0.2188 0.052 Uiso 1 1 calc R U
C13 C 0.15385(16) 0.0694(2) 0.35139(13) 0.0471(5) Uani 1 1 d . .
H13 H 0.0923 0.1140 0.3594 0.057 Uiso 1 1 calc R U
C14 C 0.23950(16) 0.0006(2) 0.42492(13) 0.0443(5) Uani 1 1 d . .
C15 C 0.33176(15) -0.0631(2) 0.41294(12) 0.0438(5) Uani 1 1 d . .
H15 H 0.3889 -0.1095 0.4615 0.053 Uiso 1 1 calc R U
C16 C 0.33828(15) -0.0571(2) 0.32819(12) 0.0421(4) Uani 1 1 d . .
H16 H 0.4014 -0.0973 0.3208 0.051 Uiso 1 1 calc R U
C17 C 0.3124(2) -0.0633(3) 0.58310(15) 0.0700(7) Uani 1 1 d . .
H17A H 0.3253 -0.1711 0.5710 0.105 Uiso 1 1 calc R U
H17B H 0.2910 -0.0591 0.6347 0.105 Uiso 1 1 calc R U
H17C H 0.3796 -0.0031 0.5955 0.105 Uiso 1 1 calc R U
O4 O 0.67981(17) 0.5061(2) 0.26004(16) 0.0894(6) Uani 1 1 d D .
H2O4 H 0.763(2) 0.467(4) 0.272(3) 0.151(14) Uiso 1 1 d D .
H1O4 H 0.660(3) 0.622(4) 0.235(3) 0.165(16) Uiso 1 1 d D .

loop_
_atom_site_aniso_label
_atom_site_aniso_U_11
_atom_site_aniso_U_22
_atom_site_aniso_U_33
_atom_site_aniso_U_23
_atom_site_aniso_U_13
_atom_site_aniso_U_12
Cl1 0.0770(5) 0.0762(5) 0.0786(5) -0.0091(3) 0.0198(4) -0.0038(3)
O1 0.0571(9) 0.0643(9) 0.0394(8) 0.0007(7) 0.0148(7) -0.0152(7)
O2 0.0531(9) 0.0594(9) 0.0482(8) 0.0087(7) 0.0205(7) -0.0071(7)
O3 0.0693(10) 0.0844(12) 0.0412(8) -0.0017(8) 0.0283(7) 0.0086(8)
N1 0.0543(10) 0.0490(10) 0.0409(10) -0.0071(8) 0.0218(8) -0.0054(8)
N2 0.0511(10) 0.0446(9) 0.0529(11) -0.0028(8) 0.0286(8) -0.0036(7)
C1 0.0517(12) 0.0473(12) 0.0568(13) -0.0087(10) 0.0238(11) -0.0078(9)
C2 0.0451(11) 0.0374(10) 0.0471(11) 0.0015(8) 0.0217(9) 0.0015(8)
C3 0.0523(11) 0.0442(11) 0.0374(10) 0.0030(8) 0.0210(9) 0.0037(9)
C4 0.0499(11) 0.0408(10) 0.0367(10) 0.0023(8) 0.0152(9) 0.0039(8)
C5 0.0601(13) 0.0563(12) 0.0370(11) 0.0014(9) 0.0191(10) -0.0078(10)
C6 0.0483(11) 0.0420(11) 0.0398(11) 0.0062(8) 0.0140(9) 0.0015(8)
C7 0.0444(11) 0.0384(10) 0.0370(10) 0.0044(8) 0.0161(8) 0.0022(8)
C8 0.0438(10) 0.0376(10) 0.0368(10) 0.0033(8) 0.0168(8) 0.0038(8)
C9 0.0447(10) 0.0389(10) 0.0364(10) -0.0014(8) 0.0154(8) 0.0017(8)
C10 0.0739(15) 0.0647(15) 0.0724(16) -0.0030(12) 0.0485(13) -0.0113(12)
C11 0.0439(10) 0.0370(10) 0.0367(10) -0.0004(8) 0.0167(8) -0.0013(8)
C12 0.0417(10) 0.0447(11) 0.0409(11) 0.0029(8) 0.0133(8) 0.0028(8)
C13 0.0452(11) 0.0515(12) 0.0489(12) -0.0037(9) 0.0227(9) 0.0053(9)
C14 0.0526(12) 0.0460(11) 0.0370(10) -0.0037(8) 0.0200(9) -0.0030(9)
C15 0.0452(11) 0.0484(11) 0.0363(10) 0.0030(8) 0.0138(8) 0.0033(9)
C16 0.0443(10) 0.0431(10) 0.0419(11) 0.0024(8) 0.0197(9) 0.0036(8)
C17 0.0903(18) 0.0809(17) 0.0383(12) 0.0034(11) 0.0237(12) 0.0033(14)
O4 0.0767(13) 0.0771(14) 0.1252(18) -0.0059(12) 0.0505(12) -0.0092(10)

loop_
_atom_type_symbol
_atom_type_description
_atom_type_scat_dispersion_real
_atom_type_scat_dispersion_imag
_atom_type_scat_source
C C 0.0033 0.0016 'International Tables Vol C Tables 4.2.6.8 and 6.1.1.4'
H H 0.0000 0.0000 'International Tables Vol C Tables 4.2.6.8 and 6.1.1.4'
N N 0.0061 0.0033 'International Tables Vol C Tables 4.2.6.8 and 6.1.1.4'
O O 0.0106 0.0060 'International Tables Vol C Tables 4.2.6.8 and 6.1.1.4'
Cl Cl 0.1484 0.1585 'International Tables Vol C Tables 4.2.6.8 and 6.1.1.4'

loop_
_geom_angle_atom_site_label_1
_geom_angle_atom_site_label_2
_geom_angle_atom_site_label_3
_geom_angle
C6 O1 C5 110.91(15)
C14 O3 C17 117.41(17)
C1 N1 C9 108.88(19)
C1 N1 H1N1 126.1(15)
C9 N1 H1N1 124.6(15)
C1 N2 C2 108.41(16)
C1 N2 C10 125.65(18)
C2 N2 C10 125.92(18)
N1 C1 N2 110.61(19)
N1 C1 H1 124.7
N2 C1 H1 124.7
C3 C2 N2 131.55(18)
C3 C2 C9 122.48(17)
N2 C2 C9 105.94(16)
C4 C3 C2 114.08(17)
C4 C3 H3 123.0
C2 C3 H3 123.0
C3 C4 C7 123.56(17)
C3 C4 C5 128.20(17)
C7 C4 C5 108.24(17)
O1 C5 C4 104.50(15)
O1 C5 H5A 110.9
C4 C5 H5A 110.9
O1 C5 H5B 110.9
C4 C5 H5B 110.9
H5A C5 H5B 108.9
O2 C6 O1 119.92(18)
O2 C6 C7 131.15(18)
O1 C6 C7 108.92(16)
C4 C7 C8 123.33(17)
C4 C7 C6 107.43(16)
C8 C7 C6 129.23(17)
C9 C8 C7 112.46(16)
C9 C8 C11 119.52(16)
C7 C8 C11 128.02(16)
N1 C9 C8 129.74(18)
N1 C9 C2 106.15(17)
C8 C9 C2 124.08(17)
N2 C10 H10A 109.5
N2 C10 H10B 109.5
H10A C10 H10B 109.5
N2 C10 H10C 109.5
H10A C10 H10C 109.5
H10B C10 H10C 109.5
C16 C11 C12 117.88(17)
C16 C11 C8 119.44(17)
C12 C11 C8 122.45(16)
C13 C12 C11 121.34(17)
C13 C12 H12 119.3
C11 C12 H12 119.3
C12 C13 C14 119.95(18)
C12 C13 H13 120.0
C14 C13 H13 120.0
O3 C14 C15 124.36(18)
O3 C14 C13 115.86(18)
C15 C14 C13 119.78(17)
C16 C15 C14 119.45(17)
C16 C15 H15 120.3
C14 C15 H15 120.3
C15 C16 C11 121.56(18)
C15 C16 H16 119.2
C11 C16 H16 119.2
O3 C17 H17A 109.5
O3 C17 H17B 109.5
H17A C17 H17B 109.5
O3 C17 H17C 109.5
H17A C17 H17C 109.5
H17B C17 H17C 109.5
H2O4 O4 H1O4 116(3)

loop_
_geom_bond_atom_site_label_1
_geom_bond_atom_site_label_2
_geom_bond_distance
O1 C6 1.350(2)
O1 C5 1.450(2)
O2 C6 1.213(2)
O3 C14 1.367(2)
O3 C17 1.432(3)
N1 C1 1.316(3)
N1 C9 1.387(2)
N1 H1N1 0.82(2)
N2 C1 1.327(3)
N2 C2 1.393(2)
N2 C10 1.465(3)
C1 H1 0.9300
C2 C3 1.385(3)
C2 C9 1.404(3)
C3 C4 1.380(3)
C3 H3 0.9300
C4 C7 1.396(3)
C4 C5 1.499(3)
C5 H5A 0.9700
C5 H5B 0.9700
C6 C7 1.475(3)
C7 C8 1.400(3)
C8 C9 1.394(3)
C8 C11 1.488(3)
C10 H10A 0.9600
C10 H10B 0.9600
C10 H10C 0.9600
C11 C16 1.391(3)
C11 C12 1.394(3)
C12 C13 1.368(3)
C12 H12 0.9300
C13 C14 1.398(3)
C13 H13 0.9300
C14 C15 1.383(3)
C15 C16 1.383(3)
C15 H15 0.9300
C16 H16 0.9300
C17 H17A 0.9600
C17 H17B 0.9600
C17 H17C 0.9600
O4 H2O4 1.07(3)
O4 H1O4 1.05(3)
